data_7120626
loop_
_publ_author_name
'zhou, nengneng'
'Cheng, Yixiang'
'Xie, Jin'
'Zhu, Chengjian'

_publ_section_title
;
 Photosensitizer-free, harnessing sunlight for highly efficient
 consecutive [3+2]/[4+2] annulation to fused benzobicyclic skeletons
;
_journal_name_full 'Chem. Commun.'
_journal_paper_doi 10.1039/C7CC06548E
_journal_year 2017
_chemical_formula_sum 'C26 H29 N O6 S'
_chemical_formula_weight 483.56
_space_group_crystal_system triclinic
_space_group_IT_number 2
_space_group_name_Hall '-P 1'
_space_group_name_H-M_alt 'P -1'
_symmetry_space_group_name_Hall '-P 1'
_symmetry_space_group_name_H-M 'P -1'
_atom_sites_solution_hydrogens geom
_audit_creation_method SHELXL-2014/7
_audit_update_record
;
2017-08-16 deposited with the CCDC.
2017-09-07 downloaded from the CCDC.
;
_cell_angle_alpha 61.578(2)
_cell_angle_beta 71.152(2)
_cell_angle_gamma 72.508(2)
_cell_formula_units_Z 2
_cell_length_a 9.8833(13)
_cell_length_b 12.3066(16)
_cell_length_c 12.4078(15)
_cell_measurement_reflns_used 1077
_cell_measurement_temperature 296(2)
_cell_measurement_theta_max 20.68
_cell_measurement_theta_min 2.21
_cell_volume 1236.4(3)
_computing_cell_refinement 'Bruker SAINT'
_computing_data_collection 'Bruker APEX2'
_computing_data_reduction 'Bruker SAINT'
_computing_molecular_graphics 'Bruker SHELXTL'
_computing_publication_material 'Bruker SHELXTL'
_computing_structure_refinement 'SHELXL-2014 (Sheldrick 2014)'
_computing_structure_solution 'SHELXS-97 (Sheldrick 2008)'
_diffrn_ambient_temperature 296(2)
_diffrn_measured_fraction_theta_full 0.992
_diffrn_measured_fraction_theta_max 0.992
_diffrn_measurement_device_type 'Bruker APEX-II CCD'
_diffrn_measurement_method '\f and \w scans'
_diffrn_radiation_type MoK\a
_diffrn_radiation_wavelength 0.71073
_diffrn_reflns_av_R_equivalents 0.0330
_diffrn_reflns_av_unetI/netI 0.0692
_diffrn_reflns_Laue_measured_fraction_full 0.992
_diffrn_reflns_Laue_measured_fraction_max 0.992
_diffrn_reflns_limit_h_max 11
_diffrn_reflns_limit_h_min -11
_diffrn_reflns_limit_k_max 14
_diffrn_reflns_limit_k_min -14
_diffrn_reflns_limit_l_max 14
_diffrn_reflns_limit_l_min -13
_diffrn_reflns_number 7018
_diffrn_reflns_point_group_measured_fraction_full 0.992
_diffrn_reflns_point_group_measured_fraction_max 0.992
_diffrn_reflns_theta_full 25.000
_diffrn_reflns_theta_max 25.000
_diffrn_reflns_theta_min 1.912
_exptl_absorpt_coefficient_mu 0.172
_exptl_crystal_density_diffrn 1.299
_exptl_crystal_F_000 512
_exptl_crystal_size_max 0.260
_exptl_crystal_size_mid 0.190
_exptl_crystal_size_min 0.170
_refine_diff_density_max 0.259
_refine_diff_density_min -0.211
_refine_diff_density_rms 0.049
_refine_ls_extinction_method none
_refine_ls_goodness_of_fit_ref 0.982
_refine_ls_hydrogen_treatment constr
_refine_ls_matrix_type full
_refine_ls_number_parameters 311
_refine_ls_number_reflns 4328
_refine_ls_number_restraints 0
_refine_ls_restrained_S_all 0.982
_refine_ls_R_factor_all 0.1217
_refine_ls_R_factor_gt 0.0580
_refine_ls_shift/su_max 0.000
_refine_ls_shift/su_mean 0.000
_refine_ls_structure_factor_coef Fsqd
_refine_ls_weighting_details 'w=1/[\s^2^(Fo^2^)+(0.1088P)^2^] where P=(Fo^2^+2Fc^2^)/3'
_refine_ls_weighting_scheme calc
_refine_ls_wR_factor_gt 0.1509
_refine_ls_wR_factor_ref 0.1983
_reflns_Friedel_coverage 0.000
_reflns_number_gt 2313
_reflns_number_total 4328
_reflns_threshold_expression 'I > 2\s(I)'
_cod_data_source_file c7cc06548e2.cif
_cod_data_source_block 20170426zcj_0m_a
_cod_database_code 7120626
_shelx_shelxl_version_number 2014/7
_shelx_space_group_comment
;
The symmetry employed for this shelxl refinement is uniquely defined
by the following loop, which should always be used as a source of
symmetry information in preference to the above space-group names.
They are only intended as comments.
;
_shelx_estimated_absorpt_t_min 0.957
_shelx_estimated_absorpt_t_max 0.971

loop_
_space_group_symop_operation_xyz
'x, y, z'
'-x, -y, -z'

loop_
_atom_site_label
_atom_site_type_symbol
_atom_site_fract_x
_atom_site_fract_y
_atom_site_fract_z
_atom_site_U_iso_or_equiv
_atom_site_adp_type
_atom_site_occupancy
_atom_site_site_symmetry_order
_atom_site_calc_flag
_atom_site_refinement_flags_posn
_atom_site_refinement_flags_adp
C1 C 0.7611(6) 0.6901(4) 0.2276(5) 0.0948(15) Uani 1 1 d . .
H1A H 0.7730 0.6516 0.3126 0.142 Uiso 1 1 calc R U
H1B H 0.6711 0.7486 0.2208 0.142 Uiso 1 1 calc R U
H1C H 0.8402 0.7335 0.1728 0.142 Uiso 1 1 calc R U
C2 C 0.7593(5) 0.5900(4) 0.1905(4) 0.0688(11) Uani 1 1 d . .
C3 C 0.6362(5) 0.5812(4) 0.1685(4) 0.0733(12) Uani 1 1 d . .
H3 H 0.5506 0.6362 0.1802 0.088 Uiso 1 1 calc R U
C4 C 0.6354(4) 0.4939(4) 0.1298(4) 0.0636(11) Uani 1 1 d . .
H4 H 0.5510 0.4916 0.1136 0.076 Uiso 1 1 calc R U
C5 C 0.7614(4) 0.4091(3) 0.1149(3) 0.0517(9) Uani 1 1 d . .
C6 C 0.8847(4) 0.4148(4) 0.1395(4) 0.0612(10) Uani 1 1 d . .
H6 H 0.9694 0.3577 0.1312 0.073 Uiso 1 1 calc R U
C7 C 0.8834(5) 0.5045(4) 0.1762(4) 0.0732(12) Uani 1 1 d . .
H7 H 0.9679 0.5075 0.1918 0.088 Uiso 1 1 calc R U
C8 C 0.5297(4) 0.2148(3) 0.2304(3) 0.0496(9) Uani 1 1 d . .
C9 C 0.4375(4) 0.2369(4) 0.1556(4) 0.0633(10) Uani 1 1 d . .
H9 H 0.4752 0.2262 0.0815 0.076 Uiso 1 1 calc R U
C10 C 0.2919(4) 0.2743(4) 0.1899(4) 0.0742(12) Uani 1 1 d . .
H10 H 0.2311 0.2908 0.1382 0.089 Uiso 1 1 calc R U
C11 C 0.2336(4) 0.2881(4) 0.3015(4) 0.0725(12) Uani 1 1 d . .
H11 H 0.1343 0.3143 0.3241 0.087 Uiso 1 1 calc R U
C12 C 0.3224(4) 0.2630(4) 0.3779(4) 0.0639(11) Uani 1 1 d . .
H12 H 0.2820 0.2700 0.4537 0.077 Uiso 1 1 calc R U
C13 C 0.4729(4) 0.2272(3) 0.3449(3) 0.0522(9) Uani 1 1 d . .
C14 C 0.5750(4) 0.1891(3) 0.4244(3) 0.0514(9) Uani 1 1 d . .
C15 C 0.5778(4) 0.2274(4) 0.5053(4) 0.0656(11) Uani 1 1 d . .
H15 H 0.5086 0.2911 0.5221 0.079 Uiso 1 1 calc R U
C16 C 0.7037(4) 0.1585(4) 0.5684(4) 0.0667(11) Uani 1 1 d . .
C17 C 0.7906(5) 0.0702(5) 0.5029(4) 0.0954(17) Uani 1 1 d . .
H17A H 0.8832 0.0953 0.4524 0.114 Uiso 1 1 calc R U
H17B H 0.8084 -0.0158 0.5645 0.114 Uiso 1 1 calc R U
C18 C 0.6956(4) 0.0825(4) 0.4196(3) 0.0570(10) Uani 1 1 d . .
H18 H 0.6533 0.0062 0.4603 0.068 Uiso 1 1 calc R U
C19 C 0.7756(4) 0.0982(3) 0.2866(3) 0.0506(9) Uani 1 1 d . .
H19 H 0.8597 0.1367 0.2651 0.061 Uiso 1 1 calc R U
C20 C 0.8324(5) -0.0249(4) 0.2767(4) 0.0863(14) Uani 1 1 d . .
H20A H 0.7524 -0.0634 0.2929 0.130 Uiso 1 1 calc R U
H20B H 0.8916 -0.0791 0.3371 0.130 Uiso 1 1 calc R U
H20C H 0.8896 -0.0111 0.1939 0.130 Uiso 1 1 calc R U
C21 C 0.7914(5) 0.2539(5) 0.5473(4) 0.0861(14) Uani 1 1 d . .
C22 C 0.7755(8) 0.4261(7) 0.5956(7) 0.147(3) Uani 1 1 d . .
H22A H 0.8248 0.4668 0.5089 0.177 Uiso 1 1 calc R U
H22B H 0.6969 0.4877 0.6156 0.177 Uiso 1 1 calc R U
C23 C 0.8737(8) 0.3822(7) 0.6741(7) 0.147(3) Uani 1 1 d . .
H23A H 0.8239 0.3451 0.7602 0.220 Uiso 1 1 calc R U
H23B H 0.9132 0.4511 0.6608 0.220 Uiso 1 1 calc R U
H23C H 0.9509 0.3205 0.6551 0.220 Uiso 1 1 calc R U
C24 C 0.6567(5) 0.0852(4) 0.7095(4) 0.0641(11) Uani 1 1 d . .
C25 C 0.7449(5) -0.0347(5) 0.8991(4) 0.0848(14) Uani 1 1 d . .
H25A H 0.6553 -0.0676 0.9307 0.102 Uiso 1 1 calc R U
H25B H 0.8235 -0.1048 0.9238 0.102 Uiso 1 1 calc R U
C26 C 0.7343(6) 0.0502(5) 0.9532(4) 0.1103(19) Uani 1 1 d . .
H26A H 0.8228 0.0829 0.9216 0.165 Uiso 1 1 calc R U
H26B H 0.7184 0.0056 1.0428 0.165 Uiso 1 1 calc R U
H26C H 0.6546 0.1182 0.9308 0.165 Uiso 1 1 calc R U
N1 N 0.6840(3) 0.1847(3) 0.1905(3) 0.0509(7) Uani 1 1 d . .
O1 O 0.7152(4) 0.3214(4) 0.6111(4) 0.1089(12) Uani 1 1 d . .
O2 O 0.9076(4) 0.2666(5) 0.4826(4) 0.1473(18) Uani 1 1 d . .
O3 O 0.7716(3) 0.0304(3) 0.7623(2) 0.0799(9) Uani 1 1 d . .
O4 O 0.5345(3) 0.0765(3) 0.7651(3) 0.0916(10) Uani 1 1 d . .
O5 O 0.6745(3) 0.3526(3) -0.0241(2) 0.0737(8) Uani 1 1 d . .
O6 O 0.9109(3) 0.2397(2) 0.0352(2) 0.0671(8) Uani 1 1 d . .
S1 S 0.76321(10) 0.29628(9) 0.06604(8) 0.0564(3) Uani 1 1 d . .

loop_
_atom_site_aniso_label
_atom_site_aniso_U_11
_atom_site_aniso_U_22
_atom_site_aniso_U_33
_atom_site_aniso_U_23
_atom_site_aniso_U_13
_atom_site_aniso_U_12
C1 0.120(4) 0.080(3) 0.087(4) -0.042(3) -0.023(3) -0.008(3)
C2 0.078(3) 0.058(3) 0.054(2) -0.018(2) -0.008(2) -0.004(2)
C3 0.064(3) 0.055(3) 0.079(3) -0.023(2) -0.012(2) 0.007(2)
C4 0.044(2) 0.062(3) 0.066(3) -0.014(2) -0.0180(19) 0.002(2)
C5 0.045(2) 0.051(2) 0.045(2) -0.0104(17) -0.0102(16) -0.0068(18)
C6 0.048(2) 0.059(3) 0.070(3) -0.027(2) -0.0153(19) 0.0013(19)
C7 0.064(3) 0.072(3) 0.084(3) -0.031(2) -0.024(2) -0.009(2)
C8 0.044(2) 0.050(2) 0.052(2) -0.0156(17) -0.0146(17) -0.0094(17)
C9 0.053(2) 0.076(3) 0.065(3) -0.028(2) -0.019(2) -0.013(2)
C10 0.052(3) 0.089(3) 0.082(3) -0.029(3) -0.023(2) -0.014(2)
C11 0.041(2) 0.068(3) 0.086(3) -0.016(2) -0.016(2) -0.005(2)
C12 0.048(2) 0.062(3) 0.060(3) -0.014(2) -0.0082(19) -0.0027(19)
C13 0.045(2) 0.045(2) 0.050(2) -0.0094(17) -0.0070(17) -0.0062(17)
C14 0.047(2) 0.049(2) 0.044(2) -0.0156(17) -0.0084(16) 0.0018(17)
C15 0.057(2) 0.073(3) 0.061(3) -0.035(2) -0.0166(19) 0.011(2)
C16 0.057(2) 0.087(3) 0.051(2) -0.030(2) -0.0142(19) 0.001(2)
C17 0.080(3) 0.133(4) 0.076(3) -0.065(3) -0.044(3) 0.044(3)
C18 0.052(2) 0.057(2) 0.050(2) -0.0203(19) -0.0148(18) 0.0061(19)
C19 0.043(2) 0.053(2) 0.047(2) -0.0164(17) -0.0125(16) -0.0025(17)
C20 0.099(3) 0.078(3) 0.072(3) -0.038(3) -0.031(3) 0.023(3)
C21 0.069(3) 0.116(4) 0.055(3) -0.018(3) -0.010(2) -0.026(3)
C22 0.162(7) 0.122(5) 0.164(7) -0.028(5) -0.057(5) -0.064(5)
C23 0.184(7) 0.154(6) 0.124(6) -0.060(5) -0.019(5) -0.071(6)
C24 0.064(3) 0.068(3) 0.057(3) -0.028(2) -0.011(2) -0.007(2)
C25 0.103(4) 0.098(3) 0.055(3) -0.025(3) -0.027(2) -0.020(3)
C26 0.158(5) 0.118(4) 0.061(3) -0.039(3) -0.008(3) -0.046(4)
N1 0.0406(16) 0.0573(18) 0.0441(17) -0.0144(14) -0.0089(13) -0.0066(14)
O1 0.107(3) 0.118(3) 0.119(3) -0.054(3) -0.008(2) -0.053(2)
O2 0.098(3) 0.243(5) 0.087(3) -0.054(3) 0.020(2) -0.080(3)
O3 0.0684(19) 0.119(3) 0.0501(18) -0.0299(17) -0.0219(14) -0.0127(17)
O4 0.065(2) 0.097(2) 0.080(2) -0.0141(17) -0.0099(17) -0.0150(18)
O5 0.0746(19) 0.089(2) 0.0438(16) -0.0132(14) -0.0211(13) -0.0127(16)
O6 0.0492(16) 0.0755(18) 0.0628(17) -0.0310(15) 0.0037(12) -0.0063(13)
S1 0.0488(6) 0.0651(7) 0.0451(6) -0.0185(5) -0.0078(4) -0.0067(5)

loop_
_atom_type_symbol
_atom_type_description
_atom_type_scat_dispersion_real
_atom_type_scat_dispersion_imag
_atom_type_scat_source
C C 0.0033 0.0016 'International Tables Vol C Tables 4.2.6.8 and 6.1.1.4'
H H 0.0000 0.0000 'International Tables Vol C Tables 4.2.6.8 and 6.1.1.4'
N N 0.0061 0.0033 'International Tables Vol C Tables 4.2.6.8 and 6.1.1.4'
O O 0.0106 0.0060 'International Tables Vol C Tables 4.2.6.8 and 6.1.1.4'
S S 0.1246 0.1234 'International Tables Vol C Tables 4.2.6.8 and 6.1.1.4'

loop_
_geom_angle_atom_site_label_1
_geom_angle_atom_site_label_2
_geom_angle_atom_site_label_3
_geom_angle
C2 C1 H1A 109.5
C2 C1 H1B 109.5
H1A C1 H1B 109.5
C2 C1 H1C 109.5
H1A C1 H1C 109.5
H1B C1 H1C 109.5
C3 C2 C7 117.5(4)
C3 C2 C1 121.9(4)
C7 C2 C1 120.6(4)
C4 C3 C2 122.2(4)
C4 C3 H3 118.9
C2 C3 H3 118.9
C3 C4 C5 119.6(4)
C3 C4 H4 120.2
C5 C4 H4 120.2
C6 C5 C4 118.9(4)
C6 C5 S1 120.6(3)
C4 C5 S1 120.5(3)
C7 C6 C5 120.4(4)
C7 C6 H6 119.8
C5 C6 H6 119.8
C6 C7 C2 121.3(4)
C6 C7 H7 119.3
C2 C7 H7 119.3
C9 C8 C13 120.2(3)
C9 C8 N1 120.8(3)
C13 C8 N1 118.9(3)
C10 C9 C8 120.3(4)
C10 C9 H9 119.8
C8 C9 H9 119.8
C9 C10 C11 120.5(4)
C9 C10 H10 119.8
C11 C10 H10 119.8
C12 C11 C10 119.9(4)
C12 C11 H11 120.1
C10 C11 H11 120.1
C11 C12 C13 121.5(4)
C11 C12 H12 119.2
C13 C12 H12 119.2
C12 C13 C8 117.5(3)
C12 C13 C14 125.5(3)
C8 C13 C14 116.7(3)
C15 C14 C13 131.7(3)
C15 C14 C18 112.3(3)
C13 C14 C18 115.8(3)
C14 C15 C16 113.1(3)
C14 C15 H15 123.4
C16 C15 H15 123.4
C15 C16 C24 112.7(3)
C15 C16 C21 109.0(4)
C24 C16 C21 107.3(3)
C15 C16 C17 103.5(3)
C24 C16 C17 111.7(4)
C21 C16 C17 112.6(4)
C18 C17 C16 105.8(3)
C18 C17 H17A 110.6
C16 C17 H17A 110.6
C18 C17 H17B 110.6
C16 C17 H17B 110.6
H17A C17 H17B 108.7
C14 C18 C19 113.8(3)
C14 C18 C17 104.4(3)
C19 C18 C17 115.1(3)
C14 C18 H18 107.7
C19 C18 H18 107.7
C17 C18 H18 107.7
C20 C19 N1 109.8(3)
C20 C19 C18 112.5(3)
N1 C19 C18 112.7(3)
C20 C19 H19 107.2
N1 C19 H19 107.2
C18 C19 H19 107.2
C19 C20 H20A 109.5
C19 C20 H20B 109.5
H20A C20 H20B 109.5
C19 C20 H20C 109.5
H20A C20 H20C 109.5
H20B C20 H20C 109.5
O2 C21 O1 124.9(6)
O2 C21 C16 125.3(5)
O1 C21 C16 109.8(4)
C23 C22 O1 111.0(6)
C23 C22 H22A 109.4
O1 C22 H22A 109.4
C23 C22 H22B 109.4
O1 C22 H22B 109.4
H22A C22 H22B 108.0
C22 C23 H23A 109.5
C22 C23 H23B 109.5
H23A C23 H23B 109.5
C22 C23 H23C 109.5
H23A C23 H23C 109.5
H23B C23 H23C 109.5
O4 C24 O3 124.4(4)
O4 C24 C16 124.9(4)
O3 C24 C16 110.7(3)
C26 C25 O3 110.6(4)
C26 C25 H25A 109.5
O3 C25 H25A 109.5
C26 C25 H25B 109.5
O3 C25 H25B 109.5
H25A C25 H25B 108.1
C25 C26 H26A 109.5
C25 C26 H26B 109.5
H26A C26 H26B 109.5
C25 C26 H26C 109.5
H26A C26 H26C 109.5
H26B C26 H26C 109.5
C8 N1 C19 119.9(3)
C8 N1 S1 116.5(2)
C19 N1 S1 115.1(2)
C21 O1 C22 118.4(5)
C24 O3 C25 117.7(3)
O5 S1 O6 120.06(17)
O5 S1 N1 107.50(15)
O6 S1 N1 106.04(15)
O5 S1 C5 108.04(17)
O6 S1 C5 108.12(17)
N1 S1 C5 106.32(15)

loop_
_geom_bond_atom_site_label_1
_geom_bond_atom_site_label_2
_geom_bond_distance
C1 C2 1.511(6)
C1 H1A 0.9600
C1 H1B 0.9600
C1 H1C 0.9600
C2 C3 1.374(6)
C2 C7 1.380(5)
C3 C4 1.373(6)
C3 H3 0.9300
C4 C5 1.388(5)
C4 H4 0.9300
C5 C6 1.377(5)
C5 S1 1.753(4)
C6 C7 1.375(5)
C6 H6 0.9300
C7 H7 0.9300
C8 C9 1.387(5)
C8 C13 1.413(5)
C8 N1 1.433(4)
C9 C10 1.363(5)
C9 H9 0.9300
C10 C11 1.387(6)
C10 H10 0.9300
C11 C12 1.364(5)
C11 H11 0.9300
C12 C13 1.399(5)
C12 H12 0.9300
C13 C14 1.460(5)
C14 C15 1.308(5)
C14 C18 1.494(5)
C15 C16 1.498(5)
C15 H15 0.9300
C16 C24 1.523(5)
C16 C21 1.540(6)
C16 C17 1.552(5)
C17 C18 1.538(5)
C17 H17A 0.9700
C17 H17B 0.9700
C18 C19 1.527(5)
C18 H18 0.9800
C19 C20 1.498(5)
C19 N1 1.512(4)
C19 H19 0.9800
C20 H20A 0.9600
C20 H20B 0.9600
C20 H20C 0.9600
C21 O2 1.174(5)
C21 O1 1.323(6)
C22 C23 1.406(8)
C22 O1 1.485(7)
C22 H22A 0.9700
C22 H22B 0.9700
C23 H23A 0.9600
C23 H23B 0.9600
C23 H23C 0.9600
C24 O4 1.190(5)
C24 O3 1.331(5)
C25 C26 1.452(6)
C25 O3 1.461(5)
C25 H25A 0.9700
C25 H25B 0.9700
C26 H26A 0.9600
C26 H26B 0.9600
C26 H26C 0.9600
N1 S1 1.652(3)
O5 S1 1.425(3)
O6 S1 1.430(3)
